data_7204384
loop_
_publ_author_name
'Rees, Charles W.'
'Sivadasan, Sivaprasad'
'White, Andrew J. P.'
'Williams, David J.'

_publ_section_title
;
 Conversion of tetrazoles into hydrazonoyl chlorides. Novel
 donor--dithiazolium interactions
;
_journal_issue 13
_journal_name_full 'Journal of the Chemical Society, Perkin Transactions 1'
_journal_page_first 1535
_journal_paper_doi 10.1039/b202211g
_journal_year 2002
_chemical_formula_sum 'C5 Cl N5 S3'
_chemical_formula_weight 261.73
_chemical_name_systematic
; 
? 
;
_space_group_IT_number 14
_symmetry_cell_setting monoclinic
_symmetry_space_group_name_Hall '-P 2ybc'
_symmetry_space_group_name_H-M 'P 1 21/c 1'
_atom_sites_solution_hydrogens geom
_atom_sites_solution_primary direct
_atom_sites_solution_secondary difmap
_audit_creation_method SHELXL
_cell_angle_alpha 90.00
_cell_angle_beta 90.48(2)
_cell_angle_gamma 90.00
_cell_formula_units_Z 4
_cell_length_a 10.947(3)
_cell_length_b 6.065(2)
_cell_length_c 14.001(4)
_cell_measurement_temperature 293(2)
_cell_volume 929.5(5)
_computing_cell_refinement 'Siemens XSCANS'
_computing_data_collection 'Siemens XSCANS'
_computing_data_reduction 'Siemens SHELXTL'
_computing_molecular_graphics 'Siemens SHELXTL'
_computing_publication_material 'Siemens SHELXTL'
_computing_structure_refinement 'SHELXL-93 (Sheldrick, 1993)'
_computing_structure_solution 'SHELXS-86 (Sheldrick, 1990)'
_diffrn_ambient_temperature 293(2)
_diffrn_measurement_device 'Siemens P4'
_diffrn_measurement_method '\w scans'
_diffrn_radiation_monochromator graphite
_diffrn_radiation_source 'fine-focus sealed tube'
_diffrn_radiation_type MoK\a
_diffrn_radiation_wavelength 0.71073
_diffrn_reflns_av_R_equivalents 0.0187
_diffrn_reflns_av_sigmaI/netI 0.0238
_diffrn_reflns_limit_h_max 15
_diffrn_reflns_limit_h_min 0
_diffrn_reflns_limit_k_max 8
_diffrn_reflns_limit_k_min 0
_diffrn_reflns_limit_l_max 19
_diffrn_reflns_limit_l_min -19
_diffrn_reflns_number 2835
_diffrn_reflns_theta_max 30.00
_diffrn_reflns_theta_min 1.86
_diffrn_standards_interval_count 50
_diffrn_standards_number 2
_exptl_absorpt_coefficient_mu 1.045
_exptl_absorpt_correction_T_max 0.8433
_exptl_absorpt_correction_T_min 0.6670
_exptl_absorpt_correction_type 'Face-indexed numerical'
_exptl_crystal_colour Yellow
_exptl_crystal_density_diffrn 1.870
_exptl_crystal_description plates
_exptl_crystal_F_000 520
_exptl_crystal_size_max 0.60
_exptl_crystal_size_mid 0.43
_exptl_crystal_size_min 0.20
_refine_diff_density_max 0.326
_refine_diff_density_min -0.291
_refine_diff_density_rms 0.050
_refine_ls_extinction_coef 0.0310(30)
_refine_ls_extinction_expression Fc^*^=kFc[1+0.001xFc^2^\l^3^/sin(2\q)]^-1/4^
_refine_ls_extinction_method SHELXL
_refine_ls_goodness_of_fit_all 1.059
_refine_ls_goodness_of_fit_obs 1.085
_refine_ls_matrix_type full
_refine_ls_number_parameters 128
_refine_ls_number_reflns 2605
_refine_ls_number_restraints 0
_refine_ls_restrained_S_all 1.082
_refine_ls_restrained_S_obs 1.085
_refine_ls_R_factor_all 0.0354
_refine_ls_R_factor_obs 0.0288
_refine_ls_shift/esd_max 0.001
_refine_ls_shift/esd_mean 0.000
_refine_ls_structure_factor_coef Fsqd
_refine_ls_weighting_details 'w=1/[\s^2^(Fo^2^)+(0.0380P)^2^+0.2571P] where P=(Fo^2^+2Fc^2^)/3'
_refine_ls_weighting_scheme calc
_refine_ls_wR_factor_all 0.0806
_refine_ls_wR_factor_obs 0.0755
_reflns_number_observed 2365
_reflns_number_total 2716
_reflns_observed_criterion >2sigma(I)
_cod_data_source_file b202211g.txt
_cod_data_source_block 19
_cod_depositor_comments
;
The following automatic conversions were performed:
'_symmetry_cell_setting' value 'Monoclinic' changed to 'monoclinic'
according to '/home/saulius/struct/CIF-dictionaries/cif_core.dic'
dictionary named 'cif_core.dic' version 2.4.1 from 2010-06-29.

Automatic conversion script
Id: cif_fix_enum 1527 2010-12-29 10:47:43Z saulius 

The following automatic conversions were performed:

'_refine_ls_weighting_scheme' value 'calc
w=1/[\s^2^(Fo^2^)+(0.0380P)^2^+0.2571P] where P=(Fo^2^+2Fc^2^)/3' was
changed to 'calc'. New tag '_refine_ls_weighting_details' was
created. The value of the new tag was set to
'w=1/[\s^2^(Fo^2^)+(0.0380P)^2^+0.2571P] where P=(Fo^2^+2Fc^2^)/3'.

Automatic conversion script
Id: cif_fix_values 3143 2015-03-26 13:38:13Z robertas 
;
_cod_original_cell_volume 929.6(4)
_cod_original_sg_symbol_H-M P2(1)/c
_cod_original_formula_sum 'C5 N5 S3 Cl'
_cod_database_code 7204384

loop_
_symmetry_equiv_pos_as_xyz
'x, y, z'
'-x, y+1/2, -z+1/2'
'-x, -y, -z'
'x, -y-1/2, z-1/2'

loop_
_atom_site_aniso_label
_atom_site_aniso_U_11
_atom_site_aniso_U_22
_atom_site_aniso_U_33
_atom_site_aniso_U_23
_atom_site_aniso_U_13
_atom_site_aniso_U_12
S1 0.0309(2) 0.0425(2) 0.0426(2) 0.01135(15) -0.00173(14) -0.00475(14)
S2 0.0396(2) 0.0555(3) 0.0552(3) 0.0218(2) -0.0079(2) -0.0014(2)
N3 0.0440(7) 0.0412(7) 0.0397(6) 0.0117(5) 0.0002(5) -0.0026(5)
C4 0.0360(6) 0.0316(6) 0.0293(6) 0.0007(5) 0.0024(5) -0.0045(5)
Cl4 0.0422(2) 0.0395(2) 0.0504(2) 0.0065(2) -0.0009(2) -0.01341(15)
C5 0.0319(6) 0.0297(6) 0.0276(6) 0.0004(5) 0.0021(5) -0.0032(5)
N6 0.0334(6) 0.0326(6) 0.0322(5) 0.0036(4) -0.0022(4) -0.0052(5)
C7 0.0317(6) 0.0317(6) 0.0288(6) 0.0019(5) -0.0016(5) -0.0001(5)
S8 0.0331(2) 0.0366(2) 0.0417(2) 0.00709(14) -0.00705(14) -0.00273(13)
C9 0.0366(6) 0.0313(6) 0.0301(6) 0.0018(5) 0.0005(5) -0.0006(5)
N10 0.0371(6) 0.0406(7) 0.0443(7) 0.0134(5) -0.0036(5) -0.0062(5)
N11 0.0335(6) 0.0402(6) 0.0449(7) 0.0137(6) -0.0048(5) -0.0045(5)
C12 0.0444(8) 0.0353(7) 0.0344(7) 0.0014(6) 0.0011(6) 0.0003(6)
N12 0.0753(11) 0.0420(7) 0.0465(8) 0.0104(6) 0.0024(7) 0.0045(7)

loop_
_atom_site_label
_atom_site_type_symbol
_atom_site_fract_x
_atom_site_fract_y
_atom_site_fract_z
_atom_site_U_iso_or_equiv
_atom_site_thermal_displace_type
_atom_site_occupancy
_atom_site_calc_flag
_atom_site_refinement_flags
_atom_site_disorder_group
S1 S 0.91304(3) 0.27019(7) 0.56308(3) 0.03868(11) Uani 1 d . .
S2 S 0.95238(4) 0.01425(8) 0.65693(3) 0.05015(14) Uani 1 d . .
N3 N 0.81681(13) -0.1006(2) 0.65821(10) 0.0416(3) Uani 1 d . .
C4 C 0.73573(13) -0.0079(2) 0.60549(10) 0.0323(3) Uani 1 d . .
Cl4 Cl 0.59072(4) -0.11146(7) 0.60144(3) 0.04403(12) Uani 1 d . .
C5 C 0.76254(12) 0.1873(2) 0.54844(9) 0.0297(3) Uani 1 d . .
N6 N 0.67812(11) 0.2766(2) 0.49451(8) 0.0328(2) Uani 1 d . .
C7 C 0.70752(12) 0.4622(2) 0.44549(9) 0.0307(3) Uani 1 d . .
S8 S 0.59952(3) 0.59576(6) 0.37549(3) 0.03720(11) Uani 1 d . .
C9 C 0.71104(13) 0.7853(2) 0.35233(10) 0.0327(3) Uani 1 d . .
N10 N 0.81672(12) 0.7475(2) 0.39335(10) 0.0407(3) Uani 1 d . .
N11 N 0.81433(12) 0.5604(2) 0.44678(10) 0.0396(3) Uani 1 d . .
C12 C 0.69296(15) 0.9749(3) 0.29326(11) 0.0381(3) Uani 1 d . .
N12 N 0.6779(2) 1.1272(3) 0.24700(12) 0.0546(4) Uani 1 d . .

loop_
_atom_type_symbol
_atom_type_description
_atom_type_scat_dispersion_real
_atom_type_scat_dispersion_imag
_atom_type_scat_source
C C 0.0033 0.0016 'International Tables Vol C Tables 4.2.6.8 and 6.1.1.4'
N N 0.0061 0.0033 'International Tables Vol C Tables 4.2.6.8 and 6.1.1.4'
S S 0.1246 0.1234 'International Tables Vol C Tables 4.2.6.8 and 6.1.1.4'
Cl Cl 0.1484 0.1585 'International Tables Vol C Tables 4.2.6.8 and 6.1.1.4'

loop_
_geom_angle_atom_site_label_1
_geom_angle_atom_site_label_2
_geom_angle_atom_site_label_3
_geom_angle
_geom_angle_site_symmetry_1
_geom_angle_site_symmetry_3
_geom_angle_publ_flag
C5 S1 S2 92.86(5) . . ?
C5 S1 N11 74.64(6) . . ?
S2 S1 N11 167.44(3) . . ?
N3 S2 S1 98.13(5) . . ?
C4 N3 S2 115.51(11) . . ?
N3 C4 C5 122.03(13) . . ?
N3 C4 Cl4 119.84(11) . . ?
C5 C4 Cl4 118.12(11) . . ?
N6 C5 C4 120.55(12) . . ?
N6 C5 S1 127.99(11) . . ?
C4 C5 S1 111.46(10) . . ?
C5 N6 C7 117.78(12) . . ?
N11 C7 N6 125.74(13) . . ?
N11 C7 S8 113.55(11) . . ?
N6 C7 S8 120.69(10) . . ?
C9 S8 C7 86.37(7) . . ?
N10 C9 C12 120.86(13) . . ?
N10 C9 S8 115.42(11) . . ?
C12 C9 S8 123.72(12) . . ?
C9 N10 N11 111.54(12) . . ?
C9 N10 S2 123.81(10) . 3_766 ?
N11 N10 S2 123.45(9) . 3_766 ?
C9 N10 S1 163.21(10) . 3_766 ?
N11 N10 S1 83.25(8) . 3_766 ?
S2 N10 S1 40.37(2) 3_766 3_766 ?
C7 N11 N10 113.12(12) . . ?
C7 N11 S1 93.79(9) . . ?
N10 N11 S1 153.06(10) . . ?
N12 C12 C9 179.2(2) . . ?
C12 N12 C4 159.1(2) . 4_575 ?

loop_
_geom_bond_atom_site_label_1
_geom_bond_atom_site_label_2
_geom_bond_distance
_geom_bond_site_symmetry_2
_geom_bond_publ_flag
S1 C5 1.7331(14) . ?
S1 S2 2.0767(7) . ?
S1 N11 2.6246(14) . ?
S2 N3 1.6397(15) . ?
N3 C4 1.280(2) . ?
C4 C5 1.459(2) . ?
C4 Cl4 1.7078(15) . ?
C5 N6 1.306(2) . ?
N6 C7 1.359(2) . ?
C7 N11 1.312(2) . ?
C7 S8 1.7308(14) . ?
S8 C9 1.7098(15) . ?
C9 N10 1.308(2) . ?
C9 C12 1.430(2) . ?
N10 N11 1.359(2) . ?
N10 S2 3.0006(15) 3_766 ?
N10 S1 3.018(2) 3_766 ?
C12 N12 1.139(2) . ?
N12 C4 3.111(2) 4_575 ?
